data_7235886
loop_
_publ_author_name
'Mahmudov, Kamran T.'
'Sutradhar, Manas'
'Martins, Lu\'isa M. D. R. S.'
'Guedes da Silva, M. F\'atima C.'
'Ribera, Alice'
'Nunes, Ana V. M.'
'Gahramanova, Shahnaz I.'
'Marchetti, Fabio'
'Pombeiro, Armando J. L.'

_publ_section_title
;
 MnII and CuII complexes with arylhydrazones of active methylene compounds
 as effective heterogeneous catalysts for solvent- and additive-free
 microwave-assisted peroxidative oxidation of alcohols
;
_journal_issue 33
_journal_name_full 'RSC Advances'
_journal_page_first 25979
_journal_paper_doi 10.1039/C5RA02667A
_journal_volume 5
_journal_year 2015
_chemical_formula_moiety 'C28 H44 Cu4 N4 O28 S4, 2(H2 O)'
_chemical_formula_sum 'C28 H48 Cu4 N4 O30 S4'
_chemical_formula_weight 1303.10
_space_group_crystal_system monoclinic
_space_group_IT_number 14
_space_group_name_Hall '-P 2yn'
_space_group_name_H-M_alt 'P 1 21/n 1'
_atom_sites_solution_hydrogens mixed
_audit_creation_method SHELXL-2013
_audit_update_record
;
2014-09-06 deposited with the CCDC.
2015-03-04 downloaded from the CCDC.
;
_cell_angle_alpha 90
_cell_angle_beta 107.705(2)
_cell_angle_gamma 90
_cell_formula_units_Z 2
_cell_length_a 9.9962(4)
_cell_length_b 17.2664(8)
_cell_length_c 13.1588(6)
_cell_measurement_reflns_used 9219
_cell_measurement_temperature 296(2)
_cell_measurement_theta_max 26.27
_cell_measurement_theta_min 2.87
_cell_volume 2163.61(17)
_computing_cell_refinement 'Bruker SAINT'
_computing_data_collection 'Bruker APEX2'
_computing_data_reduction 'Bruker SAINT'
_computing_molecular_graphics 'Ortep-3 for Windows (Farrugia, 1997)'
_computing_publication_material 'WinGX publication routines (Farrugia, 1999)'
_computing_structure_refinement 'SHELXL-97 (Sheldrick, 2008)'
_computing_structure_solution 'SIR97 (Giacovazzo et al, 1997)'
_diffrn_ambient_temperature 296(2)
_diffrn_measured_fraction_theta_full 0.999
_diffrn_measured_fraction_theta_max 0.998
_diffrn_measurement_device_type 'Bruker APEX-II Photon 100'
_diffrn_measurement_method '\f and \w scans'
_diffrn_radiation_type MoK\a
_diffrn_radiation_wavelength 0.71073
_diffrn_reflns_av_R_equivalents 0.0962
_diffrn_reflns_av_unetI/netI 0.0445
_diffrn_reflns_Laue_measured_fraction_full 0.999
_diffrn_reflns_Laue_measured_fraction_max 0.998
_diffrn_reflns_limit_h_max 12
_diffrn_reflns_limit_h_min -12
_diffrn_reflns_limit_k_max 21
_diffrn_reflns_limit_k_min -21
_diffrn_reflns_limit_l_max 16
_diffrn_reflns_limit_l_min -16
_diffrn_reflns_number 41836
_diffrn_reflns_point_group_measured_fraction_full 0.999
_diffrn_reflns_point_group_measured_fraction_max 0.998
_diffrn_reflns_theta_full 25.242
_diffrn_reflns_theta_max 26.382
_diffrn_reflns_theta_min 2.258
_exptl_absorpt_coefficient_mu 2.242
_exptl_absorpt_correction_T_max 0.895
_exptl_absorpt_correction_T_min 0.783
_exptl_absorpt_correction_type multi-scan
_exptl_absorpt_process_details sadabs
_exptl_crystal_colour orange
_exptl_crystal_density_diffrn 2.000
_exptl_crystal_description block
_exptl_crystal_F_000 1328
_exptl_crystal_size_max 0.130
_exptl_crystal_size_mid 0.090
_exptl_crystal_size_min 0.050
_refine_diff_density_max 0.947
_refine_diff_density_min -0.539
_refine_diff_density_rms 0.141
_refine_ls_extinction_method none
_refine_ls_goodness_of_fit_ref 1.024
_refine_ls_hydrogen_treatment mixed
_refine_ls_matrix_type full
_refine_ls_number_parameters 327
_refine_ls_number_reflns 4422
_refine_ls_number_restraints 3
_refine_ls_restrained_S_all 1.024
_refine_ls_R_factor_all 0.0766
_refine_ls_R_factor_gt 0.0445
_refine_ls_shift/su_max 0.000
_refine_ls_shift/su_mean 0.000
_refine_ls_structure_factor_coef Fsqd
_refine_ls_weighting_details 'w=1/[\s^2^(Fo^2^)+(0.0627P)^2^+4.2496P] where P=(Fo^2^+2Fc^2^)/3'
_refine_ls_weighting_scheme calc
_refine_ls_wR_factor_gt 0.1030
_refine_ls_wR_factor_ref 0.1210
_reflns_Friedel_coverage 0.000
_reflns_number_gt 3213
_reflns_number_total 4422
_reflns_threshold_expression 'I > 2\s(I)'
_cod_data_source_file c5ra02667a2.cif
_cod_data_source_block Compound2
_cod_original_sg_symbol_H-M 'P 21/n'
_cod_database_code 7235886
_shelx_space_group_comment
;
The symmetry employed for this shelxl refinement is uniquely defined
by the following loop, which should always be used as a source of
symmetry information in preference to the above space-group names.
They are only intended as comments.
;
_shelx_estimated_absorpt_t_min 0.759
_shelx_estimated_absorpt_t_max 0.896
_shelxl_version_number 2013-4

loop_
_space_group_symop_operation_xyz
'x, y, z'
'-x+1/2, y+1/2, -z+1/2'
'-x, -y, -z'
'x-1/2, -y-1/2, z-1/2'

loop_
_atom_site_label
_atom_site_type_symbol
_atom_site_fract_x
_atom_site_fract_y
_atom_site_fract_z
_atom_site_U_iso_or_equiv
_atom_site_adp_type
_atom_site_occupancy
_atom_site_site_symmetry_order
_atom_site_calc_flag
_atom_site_refinement_flags_posn
_atom_site_refinement_flags_adp
C1 C 0.6178(5) 0.4585(2) 0.6241(3) 0.0164(9) Uani 1 1 d . .
C2 C 0.7570(5) 0.4809(2) 0.6320(3) 0.0174(9) Uani 1 1 d . .
C3 C 0.7968(4) 0.5566(2) 0.6689(3) 0.0160(9) Uani 1 1 d . .
C4 C 0.7045(5) 0.6058(2) 0.6970(4) 0.0190(9) Uani 1 1 d . .
H4 H 0.7345 0.6545 0.7247 0.023 Uiso 1 1 calc R U
C5 C 0.5672(5) 0.5826(2) 0.6840(4) 0.0189(9) Uani 1 1 d . .
C6 C 0.5227(5) 0.5082(2) 0.6460(4) 0.0188(9) Uani 1 1 d . .
H6 H 0.4305 0.4927 0.6358 0.023 Uiso 1 1 calc R U
C7 C 0.4430(5) 0.2753(2) 0.5625(4) 0.0183(9) Uani 1 1 d . .
C8 C 0.5332(5) 0.2206(2) 0.5338(4) 0.0185(9) Uani 1 1 d . .
C9 C 0.4831(5) 0.1391(2) 0.5074(4) 0.0217(10) Uani 1 1 d . .
H9A H 0.5112 0.1085 0.5723 0.026 Uiso 1 1 calc R U
H9B H 0.5298 0.1176 0.4590 0.026 Uiso 1 1 calc R U
C10 C 0.3245(5) 0.1310(2) 0.4565(4) 0.0197(9) Uani 1 1 d . .
C11 C 0.2531(5) 0.1711(3) 0.5305(4) 0.0220(10) Uani 1 1 d . .
H11A H 0.1533 0.1750 0.4933 0.026 Uiso 1 1 calc R U
H11B H 0.2641 0.1386 0.5926 0.026 Uiso 1 1 calc R U
C12 C 0.3073(5) 0.2502(2) 0.5676(3) 0.0178(9) Uani 1 1 d . .
C13 C 0.2762(6) 0.1673(3) 0.3459(4) 0.0319(11) Uani 1 1 d . .
H13A H 0.3032 0.2209 0.3507 0.048 Uiso 1 1 calc R U
H13B H 0.1759 0.1634 0.3175 0.048 Uiso 1 1 calc R U
H13C H 0.3190 0.1406 0.2998 0.048 Uiso 1 1 calc R U
C14 C 0.2845(6) 0.0450(3) 0.4476(5) 0.0327(12) Uani 1 1 d . .
H14A H 0.1847 0.0400 0.4166 0.049 Uiso 1 1 calc R U
H14B H 0.3127 0.0220 0.5173 0.049 Uiso 1 1 calc R U
H14C H 0.3310 0.0191 0.4032 0.049 Uiso 1 1 calc R U
Cu1 Cu 0.74544(6) 0.33642(3) 0.55141(5) 0.02122(16) Uani 1 1 d . .
Cu2 Cu 0.29456(6) 0.37273(3) 0.71308(5) 0.02224(16) Uani 1 1 d . .
N1 N 0.4753(4) 0.3511(2) 0.5952(3) 0.0187(8) Uani 1 1 d . .
N2 N 0.5883(4) 0.3809(2) 0.5893(3) 0.0177(8) Uani 1 1 d . .
O1 O 0.8415(3) 0.43182(18) 0.6063(3) 0.0257(8) Uani 1 1 d . .
O2 O 0.6556(3) 0.23573(18) 0.5331(3) 0.0243(7) Uani 1 1 d . .
O1W O 0.3622(4) 0.3794(2) 0.9973(3) 0.0434(10) Uani 1 1 d . .
O3 O 0.2310(3) 0.29123(18) 0.6061(3) 0.0232(7) Uani 1 1 d . .
O4 O 0.9174(3) 0.29342(19) 0.5269(3) 0.0273(8) Uani 1 1 d . .
O5 O 0.3787(4) 0.4496(2) 0.8235(3) 0.0337(9) Uani 1 1 d D .
O6 O 0.3999(5) 0.2957(2) 0.8168(3) 0.0406(10) Uani 1 1 d D .
O7 O 0.1063(4) 0.3630(2) 0.7746(3) 0.0368(9) Uani 1 1 d . .
O8 O 0.2018(3) 0.45517(19) 0.6143(3) 0.0251(7) Uani 1 1 d D .
O11 O 0.3214(4) 0.6463(2) 0.6306(3) 0.0388(9) Uani 1 1 d . .
O12 O 0.5169(4) 0.7163(2) 0.7537(3) 0.0383(9) Uani 1 1 d . .
O13 O 0.4180(4) 0.6040(2) 0.8108(3) 0.0309(8) Uani 1 1 d . .
O14 O 0.9769(4) 0.5920(2) 0.5713(3) 0.0341(9) Uani 1 1 d . .
O15 O 0.9795(4) 0.66638(18) 0.7276(3) 0.0288(8) Uani 1 1 d . .
O16 O 1.0660(4) 0.5345(2) 0.7457(3) 0.0358(9) Uani 1 1 d . .
S1 S 0.44662(12) 0.64263(6) 0.72112(9) 0.0196(2) Uani 1 1 d . .
S3 S 0.96854(12) 0.58988(6) 0.68051(9) 0.0201(2) Uani 1 1 d . .
H1W H 0.4398 0.3780 1.0627 0.030 Uiso 1 1 d . U
H2W H 0.2778 0.3623 1.0021 0.030 Uiso 1 1 d . U
H5A H 0.3585 0.4979 0.8011 0.030 Uiso 1 1 d . U
H5B H 0.374(6) 0.434(3) 0.883(2) 0.030 Uiso 1 1 d D U
H6A H 0.357(5) 0.296(3) 0.861(4) 0.030 Uiso 1 1 d D U
H6B H 0.4171 0.2488 0.7961 0.030 Uiso 1 1 d . U
H7A H 0.0549 0.3988 0.7399 0.030 Uiso 1 1 d . U
H7B H 0.0563 0.3203 0.7699 0.030 Uiso 1 1 d . U
H8A H 0.1338 0.4425 0.5568 0.030 Uiso 1 1 d . U
H8B H 0.156(5) 0.483(3) 0.644(4) 0.030 Uiso 1 1 d D U
H4A H 0.9582 0.3292 0.4945 0.030 Uiso 1 1 d . U
H4B H 0.9912 0.2914 0.5942 0.030 Uiso 1 1 d . U

loop_
_atom_site_aniso_label
_atom_site_aniso_U_11
_atom_site_aniso_U_22
_atom_site_aniso_U_33
_atom_site_aniso_U_23
_atom_site_aniso_U_13
_atom_site_aniso_U_12
C1 0.021(2) 0.015(2) 0.012(2) -0.0003(16) 0.0047(18) -0.0031(17)
C2 0.020(2) 0.017(2) 0.015(2) -0.0026(17) 0.0064(18) -0.0033(17)
C3 0.017(2) 0.014(2) 0.017(2) -0.0028(16) 0.0057(18) -0.0043(16)
C4 0.022(2) 0.014(2) 0.022(2) -0.0016(17) 0.0076(19) -0.0035(17)
C5 0.021(2) 0.017(2) 0.022(2) -0.0033(18) 0.0108(19) 0.0001(17)
C6 0.019(2) 0.017(2) 0.022(2) 0.0002(18) 0.0078(19) -0.0035(17)
C7 0.024(2) 0.0123(19) 0.018(2) -0.0027(17) 0.0059(19) -0.0029(17)
C8 0.021(2) 0.016(2) 0.020(2) -0.0020(17) 0.0075(19) -0.0024(17)
C9 0.026(2) 0.014(2) 0.025(2) -0.0012(18) 0.008(2) 0.0020(18)
C10 0.019(2) 0.015(2) 0.024(2) -0.0058(18) 0.0064(19) -0.0046(17)
C11 0.022(2) 0.021(2) 0.025(3) -0.0055(19) 0.010(2) -0.0068(18)
C12 0.020(2) 0.018(2) 0.017(2) -0.0002(17) 0.0074(18) 0.0018(18)
C13 0.036(3) 0.034(3) 0.024(3) -0.003(2) 0.007(2) -0.005(2)
C14 0.032(3) 0.018(2) 0.047(3) -0.008(2) 0.012(3) -0.007(2)
Cu1 0.0197(3) 0.0170(3) 0.0294(3) -0.0052(2) 0.0110(2) -0.0021(2)
Cu2 0.0248(3) 0.0175(3) 0.0238(3) -0.0018(2) 0.0065(2) 0.0012(2)
N1 0.0179(19) 0.0169(18) 0.022(2) -0.0013(15) 0.0063(16) -0.0005(15)
N2 0.0155(18) 0.0196(18) 0.0172(19) -0.0008(15) 0.0036(15) -0.0013(15)
O1 0.0211(17) 0.0182(15) 0.041(2) -0.0090(14) 0.0151(16) -0.0051(13)
O2 0.0185(16) 0.0185(16) 0.038(2) -0.0053(14) 0.0116(15) -0.0022(13)
O1W 0.046(2) 0.048(2) 0.033(2) 0.0079(18) 0.0074(19) -0.005(2)
O3 0.0178(16) 0.0216(16) 0.0307(19) -0.0068(14) 0.0080(14) -0.0018(13)
O4 0.0178(17) 0.0264(17) 0.037(2) -0.0038(15) 0.0067(15) 0.0006(13)
O5 0.050(2) 0.0266(18) 0.0207(19) 0.0007(15) 0.0047(17) -0.0065(17)
O6 0.058(3) 0.034(2) 0.031(2) 0.0043(17) 0.014(2) 0.0232(19)
O7 0.037(2) 0.0229(18) 0.056(3) 0.0078(17) 0.023(2) -0.0006(15)
O8 0.0228(18) 0.0225(17) 0.0279(19) -0.0019(14) 0.0047(15) 0.0011(14)
O11 0.0247(19) 0.060(3) 0.029(2) 0.0036(18) 0.0048(17) 0.0134(18)
O12 0.035(2) 0.0206(18) 0.065(3) -0.0084(17) 0.024(2) 0.0012(15)
O13 0.042(2) 0.0302(18) 0.0262(19) 0.0011(15) 0.0182(17) 0.0010(16)
O14 0.034(2) 0.045(2) 0.0276(19) -0.0097(17) 0.0163(16) -0.0175(17)
O15 0.0266(18) 0.0188(16) 0.042(2) -0.0108(15) 0.0115(17) -0.0077(14)
O16 0.0231(18) 0.0266(18) 0.051(2) 0.0007(17) 0.0015(17) 0.0070(15)
S1 0.0192(5) 0.0168(5) 0.0241(6) 0.0007(4) 0.0086(5) 0.0027(4)
S3 0.0168(5) 0.0186(5) 0.0257(6) -0.0058(4) 0.0075(5) -0.0043(4)

loop_
_atom_type_symbol
_atom_type_description
_atom_type_scat_dispersion_real
_atom_type_scat_dispersion_imag
_atom_type_scat_source
C C 0.0033 0.0016 'International Tables Vol C Tables 4.2.6.8 and 6.1.1.4'
H H 0.0000 0.0000 'International Tables Vol C Tables 4.2.6.8 and 6.1.1.4'
Cu Cu 0.3201 1.2651 'International Tables Vol C Tables 4.2.6.8 and 6.1.1.4'
N N 0.0061 0.0033 'International Tables Vol C Tables 4.2.6.8 and 6.1.1.4'
O O 0.0106 0.0060 'International Tables Vol C Tables 4.2.6.8 and 6.1.1.4'
S S 0.1246 0.1234 'International Tables Vol C Tables 4.2.6.8 and 6.1.1.4'

loop_
_geom_angle_atom_site_label_1
_geom_angle_atom_site_label_2
_geom_angle_atom_site_label_3
_geom_angle
_geom_angle_site_symmetry_3
C6 C1 C2 122.7(4) .
C6 C1 N2 124.7(4) .
C2 C1 N2 112.6(4) .
O1 C2 C3 123.5(4) .
O1 C2 C1 120.0(4) .
C3 C2 C1 116.5(4) .
C4 C3 C2 121.3(4) .
C4 C3 S3 119.1(3) .
C2 C3 S3 119.6(3) .
C3 C4 C5 120.3(4) .
C4 C5 C6 120.2(4) .
C4 C5 S1 121.9(3) .
C6 C5 S1 117.9(3) .
C1 C6 C5 118.8(4) .
N1 C7 C8 126.8(4) .
N1 C7 C12 113.7(4) .
C8 C7 C12 119.2(4) .
O2 C8 C7 123.9(4) .
O2 C8 C9 116.8(4) .
C7 C8 C9 119.2(4) .
C8 C9 C10 114.6(4) .
C13 C10 C9 111.5(4) .
C13 C10 C14 109.0(4) .
C9 C10 C14 109.5(4) .
C13 C10 C11 110.2(4) .
C9 C10 C11 107.6(4) .
C14 C10 C11 109.0(4) .
C12 C11 C10 115.3(4) .
O3 C12 C7 122.9(4) .
O3 C12 C11 116.3(4) .
C7 C12 C11 120.7(4) .
O1 Cu1 O2 165.90(15) .
O1 Cu1 N2 85.18(14) .
O2 Cu1 N2 90.33(14) .
O1 Cu1 O4 91.34(13) .
O2 Cu1 O4 92.05(13) .
N2 Cu1 O4 174.51(15) .
O1 Cu1 O11 103.43(15) 3_666
O2 Cu1 O11 90.58(15) 3_666
N2 Cu1 O11 102.34(14) 3_666
O4 Cu1 O11 82.59(14) 3_666
O3 Cu2 O8 93.48(14) .
O3 Cu2 O5 173.77(15) .
O8 Cu2 O5 90.53(15) .
O3 Cu2 O6 90.07(16) .
O8 Cu2 O6 175.48(17) .
O5 Cu2 O6 85.70(16) .
O3 Cu2 O7 94.60(14) .
O8 Cu2 O7 90.80(14) .
O5 Cu2 O7 90.10(15) .
O6 Cu2 O7 91.69(16) .
N2 N1 C7 119.5(4) .
N1 N2 C1 117.8(4) .
N1 N2 Cu1 131.4(3) .
C1 N2 Cu1 110.6(3) .
C2 O1 Cu1 111.2(3) .
C8 O2 Cu1 127.0(3) .
C12 O3 Cu2 126.3(3) .
S1 O11 Cu1 140.2(2) 3_666
O11 S1 O12 115.2(2) .
O11 S1 O13 110.7(2) .
O12 S1 O13 111.0(2) .
O11 S1 C5 106.9(2) .
O12 S1 C5 106.6(2) .
O13 S1 C5 105.9(2) .
O16 S3 O15 113.5(2) .
O16 S3 O14 111.7(2) .
O15 S3 O14 112.1(2) .
O16 S3 C3 107.3(2) .
O15 S3 C3 106.1(2) .
O14 S3 C3 105.5(2) .

loop_
_geom_bond_atom_site_label_1
_geom_bond_atom_site_label_2
_geom_bond_distance
_geom_bond_site_symmetry_2
C1 C6 1.374(6) .
C1 C2 1.417(6) .
C1 N2 1.419(5) .
C2 O1 1.311(5) .
C2 C3 1.410(6) .
C3 C4 1.383(6) .
C3 S3 1.772(4) .
C4 C5 1.390(6) .
C5 C6 1.400(6) .
C5 S1 1.767(4) .
C7 N1 1.384(5) .
C7 C8 1.433(6) .
C7 C12 1.445(6) .
C8 O2 1.254(5) .
C8 C9 1.499(6) .
C9 C10 1.528(6) .
C10 C13 1.523(7) .
C10 C14 1.533(6) .
C10 C11 1.537(6) .
C11 C12 1.496(6) .
C12 O3 1.255(5) .
Cu1 O1 1.933(3) .
Cu1 O2 1.938(3) .
Cu1 N2 1.944(4) .
Cu1 O4 1.987(3) .
Cu1 O11 2.302(4) 3_666
Cu2 O3 1.955(3) .
Cu2 O8 1.960(3) .
Cu2 O5 1.959(4) .
Cu2 O6 1.966(4) .
Cu2 O7 2.270(4) .
N1 N2 1.265(5) .
O11 S1 1.443(4) .
O11 Cu1 2.302(4) 3_666
O12 S1 1.453(4) .
O13 S1 1.457(3) .
O14 S3 1.464(4) .
O15 S3 1.449(3) .
O16 S3 1.446(4) .

loop_
_geom_hbond_atom_site_label_D
_geom_hbond_atom_site_label_H
_geom_hbond_atom_site_label_A
_geom_hbond_distance_DH
_geom_hbond_distance_HA
_geom_hbond_distance_DA
_geom_hbond_angle_DHA
_geom_hbond_site_symmetry_A
C6 H6 O8 0.93 2.31 3.239(5) 178.7 .
C11 H11B O13 0.970 2.59 3.286(5) 129.1 2_546
O1W H1W O13 0.970 1.857(4) 2.813(6) 168.8(3) 3_667
O1W H1W S1 0.970 2.750 3.636(4) 153.0(2) 3_667
O1W H2W O2 0.910 2.200 3.005(5) 147.0(3) 4_566
O5 H5A O13 0.890 1.920 2.707(5) 147.0 .
O5 H5A S1 0.890 2.950 3.733(4) 149.0 .
O5 H5B O1W 0.85(2) 1.81(2) 2.639(5) 166(5) .
O6 H6A O1W 0.83(2) 2.28(4) 2.901(6) 132(5) .
O6 H6A O4 0.83(2) 2.59(5) 3.122(5) 124(5) 4_566
O6 H6B O15 0.890 1.840 2.685(5) 158.2(3) 2_646
O6 H6B S3 0.890) 2.950 3.786(4) 157.1(3) 2_646
O7 H7A O1 0.840 2.380 3.124(5) 146.6(3) 1_455
O7 H7A O16 0.840 2.350 2.998(5) 134.4(3) 1_455
O7 H7B O12 0.880 1.930 2.791(5) 165.6(3) 2_546
O8 H8A O14 0.880 1.810 2.677(5) 167.9(2) 3_666
O8 H8A S3 0.880 3.030 3.813(4) 150.0(2) 3_666
O8 H8B O14 0.834(19) 2.57(4) 3.192(5) 132(5) 1_455
O8 H8B O16 0.834(19) 2.04(2) 2.853(5) 166(5) 1_455
O8 H8B S3 0.834(19) 2.78(3) 3.584(3) 163(5) 1_455
O4 H4A O14 0.910 1.830 2.744(5) 173.6(2) 3_766
O4 H4A S3 0.910 2.970 3.834(4) 158.4(2) 3_766
C6 H6 O8 0.93 2.31 3.239(5) 178.7 .
C11 H11B O13 0.97 2.59 3.286(5) 129.1 2_546
O1W H1W O13 0.970 1.860 2.813(6) 168.8(3) 3_667
O1W H1W S1 0.970 2.750 3.636(4) 153.0(2) 3_667
O1W H2W O2 0.910 2.200 3.005(5) 147.0(3) 4_566
O5 H5A O13 0.890 1.920 2.707(5) 147.00 .
O5 H5A S1 0.890 2.950 3.733(4) 149.0 .
O5 H5B O1W 0.85(2) 1.81(2) 2.639(5) 166(5) .
O6 H6A O1W 0.83(2) 2.28(4) 2.901(6) 132(5) .
O6 H6A O4 0.83(2) 2.59(5) 3.122(5) 124(5) 4_566
O6 H6B O15 0.890 1.840 2.685(5) 158.2(3) 2_646
O6 H6B S3 0.890 2.950 3.786(4) 157.1(3) 2_646
O7 H7A O1 0.840 2.380 3.124(5) 146.6(3) 1_455
O7 H7A O16 0.840 2.350 2.998(5) 134.4(3) 1_455
O7 H7B O12 0.880 1.930 2.791(5) 165.6(3) 2_546
O8 H8A O14 0.880 1.810 2.677(5) 167.9(2) 3_666
O8 H8A S3 0.880 3.030 3.813(4) 150.0(2) 3_666
O8 H8B O14 0.834(19) 2.57(4) 3.192(5) 132(5) 1_455
O8 H8B O16 0.834(19) 2.04(2) 2.853(5) 166(5) 1_455
O8 H8B S3 0.834(19) 2.78(3) 3.584(3) 163(5) 1_455
O4 H4A O14 0.910 1.830 2.744(5) 173.6(2) 3_766
O4 H4A S3 0.910 2.970 3.834(4) 158.4(2) 3_766
